data_7226960
loop_
_publ_author_name
'Stock, Rafaela I.'
'de Melo, Carlos E. A.'
'Schramm, Adriana D. S.'
'Nicoleti, Celso R.'
'Bortoluzzi, Adailton J.'
'Heying, Renata da S'
'Machado, Vanderlei G.'
'Rezende, Marcos C.'

_publ_section_title
;
 Structure-behavior study of a family of &quot;hybrid cyanine&quot; dyes
 which exhibit inverted solvatochromism.
;
_journal_issue 47
_journal_name_full 'Physical chemistry chemical physics : PCCP'
_journal_page_first 32256
_journal_page_last 32265
_journal_paper_doi 10.1039/c6cp06708e
_journal_volume 18
_journal_year 2016
_chemical_formula_moiety 'C13 H10 Cl2 N2 O4'
_chemical_formula_sum 'C13 H10 Cl2 N2 O4'
_chemical_formula_weight 329.13
_chemical_name_systematic (E)--4--(4--Nitrophenylmethylenimino)--2,6--dichlorophenol
_space_group_crystal_system monoclinic
_space_group_IT_number 14
_space_group_name_Hall '-P 2yn'
_space_group_name_H-M_alt 'P 1 21/n 1'
_symmetry_space_group_name_Hall '-P 2yn'
_symmetry_space_group_name_H-M 'P 1 21/n 1'
_atom_sites_solution_hydrogens mixed
_audit_creation_method SHELXL-2014/6
_audit_update_record
;
2016-09-16 deposited with the CCDC.
2016-10-28 downloaded from the CCDC.
;
_cell_angle_alpha 90
_cell_angle_beta 96.5550(10)
_cell_angle_gamma 90
_cell_formula_units_Z 4
_cell_length_a 8.7179(3)
_cell_length_b 13.5770(5)
_cell_length_c 11.6351(4)
_cell_measurement_reflns_used 6646
_cell_measurement_temperature 200(2)
_cell_measurement_theta_max 30.52
_cell_measurement_theta_min 3.00
_cell_volume 1368.16(8)
_computing_cell_refinement 'Bruker SAINT'
_computing_data_collection 'Bruker APEX2'
_computing_data_reduction 'Bruker SAINT'
_computing_molecular_graphics 'PLATON (Spek, 2009)'
_computing_publication_material 'SHELXL-2013 (Sheldrick, 2013)'
_computing_structure_refinement 'SHELXL-2013 (Sheldrick, 2013)'
_computing_structure_solution 'SHELXS-97 (Sheldrick, 2008)'
_diffrn_ambient_temperature 200(2)
_diffrn_measured_fraction_theta_full 1.000
_diffrn_measured_fraction_theta_max 0.997
_diffrn_measurement_device_type 'Bruker APEX-II CCD'
_diffrn_measurement_method '\f and \w scans'
_diffrn_radiation_monochromator graphite
_diffrn_radiation_source 'fine-focus sealed tube'
_diffrn_radiation_type MoK\a
_diffrn_radiation_wavelength 0.71073
_diffrn_reflns_av_R_equivalents 0.0186
_diffrn_reflns_av_unetI/netI 0.0175
_diffrn_reflns_Laue_measured_fraction_full 1.000
_diffrn_reflns_Laue_measured_fraction_max 0.997
_diffrn_reflns_limit_h_max 12
_diffrn_reflns_limit_h_min -12
_diffrn_reflns_limit_k_max 19
_diffrn_reflns_limit_k_min -19
_diffrn_reflns_limit_l_max 16
_diffrn_reflns_limit_l_min -10
_diffrn_reflns_number 14171
_diffrn_reflns_point_group_measured_fraction_full 1.000
_diffrn_reflns_point_group_measured_fraction_max 0.997
_diffrn_reflns_theta_full 25.242
_diffrn_reflns_theta_max 30.518
_diffrn_reflns_theta_min 2.314
_exptl_absorpt_coefficient_mu 0.491
_exptl_absorpt_correction_T_max 0.9434
_exptl_absorpt_correction_T_min 0.8747
_exptl_absorpt_correction_type multi-scan
_exptl_absorpt_process_details
;
Bruker APEX2, SAINT and SADABS, version 2011.8-0; Bruker AXS Inc., 
Madison, Wisconsin, USA
;
_exptl_crystal_colour orange
_exptl_crystal_density_diffrn 1.598
_exptl_crystal_description Block
_exptl_crystal_F_000 672
_exptl_crystal_recrystallization_method 'Re-crystallisation from solvent: ethanol'
_exptl_crystal_size_max 0.280
_exptl_crystal_size_mid 0.240
_exptl_crystal_size_min 0.120
_refine_diff_density_max 0.511
_refine_diff_density_min -0.394
_refine_diff_density_rms 0.053
_refine_ls_extinction_method none
_refine_ls_goodness_of_fit_ref 1.028
_refine_ls_hydrogen_treatment constr
_refine_ls_matrix_type full
_refine_ls_number_parameters 190
_refine_ls_number_reflns 4177
_refine_ls_number_restraints 0
_refine_ls_restrained_S_all 1.028
_refine_ls_R_factor_all 0.0427
_refine_ls_R_factor_gt 0.0347
_refine_ls_shift/su_max 0.001
_refine_ls_shift/su_mean 0.000
_refine_ls_structure_factor_coef Fsqd
_refine_ls_weighting_details 'w=1/[\s^2^(Fo^2^)+(0.0504P)^2^+0.5913P] where P=(Fo^2^+2Fc^2^)/3'
_refine_ls_weighting_scheme calc
_refine_ls_wR_factor_gt 0.0935
_refine_ls_wR_factor_ref 0.1000
_reflns_Friedel_coverage 0.000
_reflns_number_gt 3540
_reflns_number_total 4177
_reflns_threshold_expression 'I > 2\s(I)'
_cod_data_source_file c6cp06708e2.cif
_cod_data_source_block 2e
_cod_depositor_comments 'Adding full bibliography for 7226957--7226961.cif.'
_cod_database_code 7226960
_shelx_space_group_comment
;
The symmetry employed for this shelxl refinement is uniquely defined
by the following loop, which should always be used as a source of
symmetry information in preference to the above space-group names.
They are only intended as comments.
;
_shelx_estimated_absorpt_t_min 0.875
_shelx_estimated_absorpt_t_max 0.943
_shelxl_version_number 2014/6

loop_
_space_group_symop_operation_xyz
'x, y, z'
'-x+1/2, y+1/2, -z+1/2'
'-x, -y, -z'
'x-1/2, -y-1/2, z-1/2'

loop_
_atom_site_label
_atom_site_type_symbol
_atom_site_fract_x
_atom_site_fract_y
_atom_site_fract_z
_atom_site_U_iso_or_equiv
_atom_site_adp_type
_atom_site_occupancy
_atom_site_site_symmetry_order
_atom_site_calc_flag
_atom_site_refinement_flags_posn
_atom_site_refinement_flags_adp
C1 C 0.45352(14) 0.63791(9) 0.33466(10) 0.0221(2) Uani 1 1 d . .
C2 C 0.41145(14) 0.73242(9) 0.36651(11) 0.0256(2) Uani 1 1 d . .
H2 H 0.3371 0.7406 0.4194 0.031 Uiso 1 1 calc R U
C3 C 0.47789(15) 0.81449(9) 0.32116(11) 0.0262(2) Uani 1 1 d . .
H3 H 0.4479 0.8791 0.3406 0.031 Uiso 1 1 calc R U
C4 C 0.58860(14) 0.79995(9) 0.24707(11) 0.0244(2) Uani 1 1 d . .
C5 C 0.63529(15) 0.70715(10) 0.21528(11) 0.0270(2) Uani 1 1 d . .
H5 H 0.7126 0.6996 0.1647 0.032 Uiso 1 1 calc R U
C6 C 0.56584(14) 0.62591(9) 0.25943(11) 0.0258(2) Uani 1 1 d . .
H6 H 0.5949 0.5615 0.2383 0.031 Uiso 1 1 calc R U
C7 C 0.38220(14) 0.55212(9) 0.38468(10) 0.0242(2) Uani 1 1 d . .
H7 H 0.3341 0.5599 0.4534 0.029 Uiso 1 1 calc R U
C9 C 0.31991(14) 0.38486(9) 0.38869(10) 0.0215(2) Uani 1 1 d . .
C10 C 0.37959(15) 0.29391(9) 0.36133(10) 0.0238(2) Uani 1 1 d . .
H10 H 0.4583 0.2905 0.3114 0.029 Uiso 1 1 calc R U
C11 C 0.32460(15) 0.20840(9) 0.40667(11) 0.0238(2) Uani 1 1 d . .
C12 C 0.20624(14) 0.20943(9) 0.47795(10) 0.0226(2) Uani 1 1 d . .
C13 C 0.14853(14) 0.30206(9) 0.50400(10) 0.0226(2) Uani 1 1 d . .
C14 C 0.20307(14) 0.38903(9) 0.46132(10) 0.0228(2) Uani 1 1 d . .
H14 H 0.1616 0.4506 0.4812 0.027 Uiso 1 1 calc R U
N1 N 0.66092(14) 0.88667(9) 0.20060(11) 0.0333(3) Uani 1 1 d . .
N8 N 0.38390(12) 0.46772(8) 0.33729(9) 0.0242(2) Uani 1 1 d . .
O1 O 0.76808(15) 0.87358(10) 0.14308(12) 0.0510(3) Uani 1 1 d . .
O2 O 0.61143(17) 0.96786(8) 0.22024(15) 0.0587(4) Uani 1 1 d . .
O1W O 0.87943(16) 0.06999(10) 0.59022(11) 0.0519(3) Uani 1 1 d . .
H1W H 0.8542 0.0161 0.5527 0.078 Uiso 1 1 d R U
H2W H 0.8992 0.0507 0.6675 0.078 Uiso 1 1 d R U
O3 O 0.15499(11) 0.12470(7) 0.52044(8) 0.0296(2) Uani 1 1 d . .
H3O H 0.0639 0.1301 0.5411 0.035 Uiso 1 1 d R U
Cl1 Cl 0.40751(5) 0.09752(2) 0.37519(4) 0.03886(11) Uani 1 1 d . .
Cl2 Cl 0.00269(4) 0.30770(3) 0.59303(3) 0.03529(10) Uani 1 1 d . .

loop_
_atom_site_aniso_label
_atom_site_aniso_U_11
_atom_site_aniso_U_22
_atom_site_aniso_U_33
_atom_site_aniso_U_23
_atom_site_aniso_U_13
_atom_site_aniso_U_12
C1 0.0240(5) 0.0186(5) 0.0234(5) 0.0028(4) 0.0022(4) -0.0023(4)
C2 0.0268(6) 0.0218(5) 0.0292(6) -0.0016(4) 0.0075(5) -0.0031(4)
C3 0.0270(6) 0.0185(5) 0.0330(6) -0.0001(4) 0.0029(5) -0.0008(4)
C4 0.0243(5) 0.0202(5) 0.0279(6) 0.0066(4) -0.0002(4) -0.0039(4)
C5 0.0263(6) 0.0257(6) 0.0301(6) 0.0044(5) 0.0079(5) -0.0003(4)
C6 0.0278(6) 0.0197(5) 0.0306(6) 0.0027(4) 0.0064(5) 0.0006(4)
C7 0.0275(5) 0.0218(5) 0.0238(5) 0.0029(4) 0.0061(4) -0.0038(4)
C9 0.0261(5) 0.0191(5) 0.0195(5) 0.0021(4) 0.0038(4) -0.0038(4)
C10 0.0286(6) 0.0207(5) 0.0232(5) -0.0005(4) 0.0074(4) -0.0037(4)
C11 0.0283(6) 0.0177(5) 0.0257(5) -0.0013(4) 0.0048(4) -0.0017(4)
C12 0.0261(5) 0.0199(5) 0.0218(5) 0.0011(4) 0.0023(4) -0.0057(4)
C13 0.0231(5) 0.0238(5) 0.0215(5) -0.0004(4) 0.0055(4) -0.0048(4)
C14 0.0256(5) 0.0191(5) 0.0241(5) 0.0001(4) 0.0046(4) -0.0020(4)
N1 0.0318(6) 0.0268(6) 0.0414(6) 0.0111(5) 0.0036(5) -0.0059(4)
N8 0.0281(5) 0.0203(5) 0.0250(5) 0.0043(4) 0.0066(4) -0.0023(4)
O1 0.0518(7) 0.0420(7) 0.0642(8) 0.0141(6) 0.0282(6) -0.0079(5)
O2 0.0608(8) 0.0213(5) 0.0990(11) 0.0130(6) 0.0302(8) -0.0015(5)
O1W 0.0663(8) 0.0548(8) 0.0385(6) 0.0057(5) 0.0220(6) 0.0101(6)
O3 0.0352(5) 0.0208(4) 0.0348(5) 0.0037(4) 0.0130(4) -0.0061(4)
Cl1 0.0464(2) 0.01940(15) 0.0540(2) -0.00280(13) 0.01962(17) 0.00078(13)
Cl2 0.03523(17) 0.03244(18) 0.04198(19) -0.00078(13) 0.02068(14) -0.00579(12)

loop_
_atom_type_symbol
_atom_type_description
_atom_type_scat_dispersion_real
_atom_type_scat_dispersion_imag
_atom_type_scat_source
C C 0.0033 0.0016 'International Tables Vol C Tables 4.2.6.8 and 6.1.1.4'
H H 0.0000 0.0000 'International Tables Vol C Tables 4.2.6.8 and 6.1.1.4'
N N 0.0061 0.0033 'International Tables Vol C Tables 4.2.6.8 and 6.1.1.4'
O O 0.0106 0.0060 'International Tables Vol C Tables 4.2.6.8 and 6.1.1.4'
Cl Cl 0.1484 0.1585 'International Tables Vol C Tables 4.2.6.8 and 6.1.1.4'

loop_
_geom_angle_atom_site_label_1
_geom_angle_atom_site_label_2
_geom_angle_atom_site_label_3
_geom_angle
C6 C1 C2 119.88(11)
C6 C1 C7 120.94(11)
C2 C1 C7 119.14(11)
C3 C2 C1 120.23(11)
C3 C2 H2 119.9
C1 C2 H2 119.9
C4 C3 C2 118.35(11)
C4 C3 H3 120.8
C2 C3 H3 120.8
C3 C4 C5 122.96(11)
C3 C4 N1 118.42(11)
C5 C4 N1 118.62(12)
C6 C5 C4 118.07(11)
C6 C5 H5 121.0
C4 C5 H5 121.0
C5 C6 C1 120.49(12)
C5 C6 H6 119.8
C1 C6 H6 119.8
N8 C7 C1 121.01(11)
N8 C7 H7 119.5
C1 C7 H7 119.5
C10 C9 C14 119.48(10)
C10 C9 N8 115.62(10)
C14 C9 N8 124.90(11)
C11 C10 C9 120.19(11)
C11 C10 H10 119.9
C9 C10 H10 119.9
C10 C11 C12 122.01(11)
C10 C11 Cl1 118.62(10)
C12 C11 Cl1 119.37(9)
O3 C12 C11 120.51(11)
O3 C12 C13 123.00(11)
C11 C12 C13 116.47(10)
C14 C13 C12 122.76(11)
C14 C13 Cl2 118.83(9)
C12 C13 Cl2 118.41(9)
C13 C14 C9 119.07(11)
C13 C14 H14 120.5
C9 C14 H14 120.5
O2 N1 O1 123.01(13)
O2 N1 C4 118.81(12)
O1 N1 C4 118.18(12)
C7 N8 C9 120.47(10)
H1W O1W H2W 104.9
C12 O3 H3O 112.7

loop_
_geom_bond_atom_site_label_1
_geom_bond_atom_site_label_2
_geom_bond_distance
C1 C6 1.3955(17)
C1 C2 1.3962(17)
C1 C7 1.4712(16)
C2 C3 1.3875(17)
C2 H2 0.9500
C3 C4 1.3797(18)
C3 H3 0.9500
C4 C5 1.3871(18)
C4 N1 1.4677(16)
C5 C6 1.3850(17)
C5 H5 0.9500
C6 H6 0.9500
C7 N8 1.2725(16)
C7 H7 0.9500
C9 C10 1.3909(17)
C9 C14 1.3969(16)
C9 N8 1.4179(15)
C10 C11 1.3834(16)
C10 H10 0.9500
C11 C12 1.3958(17)
C11 Cl1 1.7273(12)
C12 O3 1.3483(14)
C12 C13 1.4005(17)
C13 C14 1.3860(16)
C13 Cl2 1.7310(12)
C14 H14 0.9500
N1 O2 1.2149(18)
N1 O1 1.2227(17)
O1W H1W 0.8671
O1W H2W 0.9339
O3 H3O 0.8585

loop_
_geom_hbond_atom_site_label_D
_geom_hbond_atom_site_label_H
_geom_hbond_atom_site_label_A
_geom_hbond_distance_DH
_geom_hbond_distance_HA
_geom_hbond_distance_DA
_geom_hbond_angle_DHA
_geom_hbond_site_symmetry_A
O1W H1W O3 0.87 2.09 2.9405(17) 166.4 3_656
O1W H1W Cl1 0.87 2.95 3.4383(15) 117.2 3_656
O1W H2W N8 0.93 2.01 2.9158(16) 162.9 4_666
O3 H3O O1W 0.86 1.95 2.7252(16) 150.2 1_455
O3 H3O Cl2 0.86 2.56 2.9842(10) 111.8 .

loop_
_geom_torsion_atom_site_label_1
_geom_torsion_atom_site_label_2
_geom_torsion_atom_site_label_3
_geom_torsion_atom_site_label_4
_geom_torsion
C6 C1 C2 C3 1.75(19)
C7 C1 C2 C3 179.54(12)
C1 C2 C3 C4 -1.76(19)
C2 C3 C4 C5 0.6(2)
C2 C3 C4 N1 -178.96(11)
C3 C4 C5 C6 0.7(2)
N1 C4 C5 C6 -179.81(11)
C4 C5 C6 C1 -0.70(19)
C2 C1 C6 C5 -0.49(19)
C7 C1 C6 C5 -178.24(12)
C6 C1 C7 N8 -21.15(18)
C2 C1 C7 N8 161.08(12)
C14 C9 C10 C11 -0.62(18)
N8 C9 C10 C11 -179.77(11)
C9 C10 C11 C12 1.73(19)
C9 C10 C11 Cl1 -177.37(9)
C10 C11 C12 O3 179.80(11)
Cl1 C11 C12 O3 -1.10(16)
C10 C11 C12 C13 -1.71(18)
Cl1 C11 C12 C13 177.39(9)
O3 C12 C13 C14 179.11(11)
C11 C12 C13 C14 0.66(18)
O3 C12 C13 Cl2 -1.03(17)
C11 C12 C13 Cl2 -179.48(9)
C12 C13 C14 C9 0.36(18)
Cl2 C13 C14 C9 -179.49(9)
C10 C9 C14 C13 -0.39(18)
N8 C9 C14 C13 178.67(11)
C3 C4 N1 O2 -6.6(2)
C5 C4 N1 O2 173.85(14)
C3 C4 N1 O1 173.82(13)
C5 C4 N1 O1 -5.72(19)
C1 C7 N8 C9 177.62(11)
C10 C9 N8 C7 -154.69(12)
C14 C9 N8 C7 26.22(18)
